data_7156790
loop_
_publ_author_name
'Kong, Hongjun'
'Li, Qingrui'
'Yin, Yunnian'
'Huang, Mengmeng'
'Kim, Jung Keun'
'Zhu, Yu'
'Li, Yabo'
'Wu, Yangjie'

_publ_section_title
;
 An efficient light on-off one-pot method for the synthesis of 3-styryl
 coumarins from aryl alkynoates.
;
_journal_issue 18
_journal_name_full 'Organic &amp; biomolecular chemistry'
_journal_page_first 4621
_journal_page_last 4628
_journal_paper_doi 10.1039/c9ob00421a
_journal_volume 17
_journal_year 2019
_chemical_formula_moiety 'C24 H17 F O2'
_chemical_formula_sum 'C24 H17 F O2'
_chemical_formula_weight 356.37
_space_group_crystal_system monoclinic
_space_group_IT_number 14
_space_group_name_Hall '-P 2ybc'
_space_group_name_H-M_alt 'P 1 21/c 1'
_symmetry_space_group_name_Hall '-P 2ybc'
_symmetry_space_group_name_H-M 'P 1 21/c 1'
_atom_sites_solution_hydrogens geom
_atom_sites_solution_primary direct
_audit_creation_date 2018-08-25
_audit_creation_method
;
Olex2 1.2
(compiled 2018.05.29 svn.r3508 for OlexSys, GUI svn.r5506)
;
_audit_update_record
;
2019-01-04 deposited with the CCDC.    2019-04-16 downloaded from the CCDC.
;
_cell_angle_alpha 90
_cell_angle_beta 101.548(4)
_cell_angle_gamma 90
_cell_formula_units_Z 4
_cell_length_a 10.4181(5)
_cell_length_b 9.8070(5)
_cell_length_c 18.1210(7)
_cell_measurement_reflns_used 1814
_cell_measurement_temperature 293(2)
_cell_measurement_theta_max 70.0780
_cell_measurement_theta_min 4.9600
_cell_volume 1813.95(15)
_computing_cell_refinement
;
CrysAlisPro, Agilent Technologies,
Version 1.171.37.35 (release 13-08-2014 CrysAlis171 .NET)
(compiled Aug 13 2014,18:06:01)
;
_computing_data_collection
;
CrysAlisPro, Agilent Technologies,
Version 1.171.37.35 (release 13-08-2014 CrysAlis171 .NET)
(compiled Aug 13 2014,18:06:01)
;
_computing_data_reduction
;
CrysAlisPro, Agilent Technologies,
Version 1.171.37.35 (release 13-08-2014 CrysAlis171 .NET)
(compiled Aug 13 2014,18:06:01)
;
_computing_molecular_graphics 'Olex2 (Dolomanov et al., 2009)'
_computing_publication_material 'Olex2 (Dolomanov et al., 2009)'
_computing_structure_refinement 'ShelXL (Sheldrick, 2015)'
_computing_structure_solution 'ShelXS (Sheldrick, 2008)'
_diffrn_ambient_temperature 293(2)
_diffrn_detector 'CCD plate'
_diffrn_detector_area_resol_mean 16.2312
_diffrn_detector_type Eos
_diffrn_measured_fraction_theta_full 0.995
_diffrn_measured_fraction_theta_max 0.995
_diffrn_measurement_details
;
#__ type_ start__ end____ width___ exp.time_
  1 omega -102.00  -14.50   0.5000    3.6000
omega____ theta____ kappa____ phi______ frames
    -      -33.5000  -57.0000  150.0000 175

#__ type_ start__ end____ width___ exp.time_
  2 omega  -40.00  -15.00   0.5000    3.6000
omega____ theta____ kappa____ phi______ frames
    -      -33.5000  -57.0000  150.0000 50

#__ type_ start__ end____ width___ exp.time_
  3 omega  -29.00   29.00   0.5000    3.6000
omega____ theta____ kappa____ phi______ frames
    -       36.4734  -19.0000   30.0000 116

#__ type_ start__ end____ width___ exp.time_
  4 omega -102.00  -61.00   0.5000    3.6000
omega____ theta____ kappa____ phi______ frames
    -      -33.5000  -57.0000  150.0000 82

#__ type_ start__ end____ width___ exp.time_
  5 omega   57.00   97.00   0.5000    3.6000
omega____ theta____ kappa____ phi______ frames
    -       36.4734  178.0000   90.0000 80

#__ type_ start__ end____ width___ exp.time_
  6 omega   80.00  105.00   0.5000    3.6000
omega____ theta____ kappa____ phi______ frames
    -       36.4734  178.0000  -60.0000 50

#__ type_ start__ end____ width___ exp.time_
  7 omega   42.00  102.00   0.5000    3.6000
omega____ theta____ kappa____ phi______ frames
    -       36.4734   57.0000   60.0000 120

#__ type_ start__ end____ width___ exp.time_
  8 omega   47.00   74.00   0.5000    3.6000
omega____ theta____ kappa____ phi______ frames
    -       36.4734  -19.0000   30.0000 54

#__ type_ start__ end____ width___ exp.time_
  9 omega  -29.00    3.00   0.5000    3.6000
omega____ theta____ kappa____ phi______ frames
    -       36.4734  -77.0000  150.0000 64

#__ type_ start__ end____ width___ exp.time_
 10 omega   45.00   87.00   0.5000   27.5000
omega____ theta____ kappa____ phi______ frames
    -      108.0000  -30.0000  120.0000 84

#__ type_ start__ end____ width___ exp.time_
 11 omega  139.00  167.00   0.5000   27.5000
omega____ theta____ kappa____ phi______ frames
    -      108.0000   45.0000   90.0000 56

#__ type_ start__ end____ width___ exp.time_
 12 omega   37.00   69.00   0.5000   27.5000
omega____ theta____ kappa____ phi______ frames
    -      108.0000  -30.0000 -120.0000 64

#__ type_ start__ end____ width___ exp.time_
 13 omega   51.00   77.00   0.5000   27.5000
omega____ theta____ kappa____ phi______ frames
    -      108.0000  -45.0000    0.0000 52

#__ type_ start__ end____ width___ exp.time_
 14 omega   38.00   92.00   0.5000   27.5000
omega____ theta____ kappa____ phi______ frames
    -      108.0000  -45.0000  -30.0000 108

#__ type_ start__ end____ width___ exp.time_
 15 omega   39.00   77.00   0.5000   27.5000
omega____ theta____ kappa____ phi______ frames
    -      108.0000  -30.0000    0.0000 76

#__ type_ start__ end____ width___ exp.time_
 16 omega   38.00   85.00   0.5000   27.5000
omega____ theta____ kappa____ phi______ frames
    -      108.0000  -30.0000  -90.0000 94

#__ type_ start__ end____ width___ exp.time_
 17 omega   70.00   98.00   0.5000   27.5000
omega____ theta____ kappa____ phi______ frames
    -      108.0000  -45.0000   60.0000 56

#__ type_ start__ end____ width___ exp.time_
 18 omega   50.00   89.00   0.5000   27.5000
omega____ theta____ kappa____ phi______ frames
    -      108.0000  -30.0000   30.0000 78

#__ type_ start__ end____ width___ exp.time_
 19 omega   41.00   99.00   0.5000   27.5000
omega____ theta____ kappa____ phi______ frames
    -      108.0000  -45.0000 -180.0000 116

#__ type_ start__ end____ width___ exp.time_
 20 omega   40.00  156.00   0.5000   27.5000
omega____ theta____ kappa____ phi______ frames
    -      108.0000    0.0000   90.0000 232

#__ type_ start__ end____ width___ exp.time_
 21 omega  -34.00   10.00   0.5000    3.6000
omega____ theta____ kappa____ phi______ frames
    -      -33.5000   37.0000  -90.0000 88
;
_diffrn_measurement_device 'four-circle diffractometer'
_diffrn_measurement_device_type 'Xcalibur, Eos, Gemini'
_diffrn_measurement_method '\w scans'
_diffrn_orient_matrix_UB_11 0.1252546000
_diffrn_orient_matrix_UB_12 -0.0861670000
_diffrn_orient_matrix_UB_13 0.0223394000
_diffrn_orient_matrix_UB_21 -0.0293830000
_diffrn_orient_matrix_UB_22 -0.0696735000
_diffrn_orient_matrix_UB_23 -0.0777908000
_diffrn_orient_matrix_UB_31 0.0788998000
_diffrn_orient_matrix_UB_32 0.1113952000
_diffrn_orient_matrix_UB_33 -0.0312374000
_diffrn_radiation_monochromator graphite
_diffrn_radiation_probe x-ray
_diffrn_radiation_type CuK\a
_diffrn_radiation_wavelength 1.54184
_diffrn_reflns_av_R_equivalents 0.0251
_diffrn_reflns_av_unetI/netI 0.0334
_diffrn_reflns_Laue_measured_fraction_full 0.995
_diffrn_reflns_Laue_measured_fraction_max 0.995
_diffrn_reflns_limit_h_max 12
_diffrn_reflns_limit_h_min -11
_diffrn_reflns_limit_k_max 11
_diffrn_reflns_limit_k_min -7
_diffrn_reflns_limit_l_max 20
_diffrn_reflns_limit_l_min -21
_diffrn_reflns_number 6891
_diffrn_reflns_point_group_measured_fraction_full 0.995
_diffrn_reflns_point_group_measured_fraction_max 0.995
_diffrn_reflns_theta_full 67.065
_diffrn_reflns_theta_max 67.065
_diffrn_reflns_theta_min 4.332
_diffrn_source 'Enhance (Cu) X-ray Source'
_exptl_absorpt_coefficient_mu 0.722
_exptl_absorpt_correction_T_max 1.00000
_exptl_absorpt_correction_T_min 0.92887
_exptl_absorpt_correction_type multi-scan
_exptl_absorpt_process_details
;
CrysAlisPro, Agilent Technologies,
Version 1.171.37.35 (release 13-08-2014 CrysAlis171 .NET)
(compiled Aug 13 2014,18:06:01)
Empirical absorption correction using spherical harmonics,
 implemented in SCALE3 ABSPACK scaling algorithm.
;
_exptl_crystal_colour colourless
_exptl_crystal_colour_primary colourless
_exptl_crystal_density_diffrn 1.305
_exptl_crystal_description prism
_exptl_crystal_F_000 744
_exptl_crystal_size_max 0.11
_exptl_crystal_size_mid 0.1
_exptl_crystal_size_min 0.09
_refine_diff_density_max 0.240
_refine_diff_density_min -0.145
_refine_diff_density_rms 0.040
_refine_ls_extinction_method none
_refine_ls_goodness_of_fit_ref 1.023
_refine_ls_hydrogen_treatment constr
_refine_ls_matrix_type full
_refine_ls_number_parameters 245
_refine_ls_number_reflns 3224
_refine_ls_number_restraints 0
_refine_ls_restrained_S_all 1.023
_refine_ls_R_factor_all 0.0838
_refine_ls_R_factor_gt 0.0586
_refine_ls_shift/su_max 0.000
_refine_ls_shift/su_mean 0.000
_refine_ls_structure_factor_coef Fsqd
_refine_ls_weighting_details 'w=1/[\s^2^(Fo^2^)+(0.0935P)^2^+0.2786P] where P=(Fo^2^+2Fc^2^)/3'
_refine_ls_weighting_scheme calc
_refine_ls_wR_factor_gt 0.1615
_refine_ls_wR_factor_ref 0.1846
_reflns_Friedel_coverage 0.000
_reflns_number_gt 2216
_reflns_number_total 3224
_reflns_threshold_expression 'I > 2\s(I)'
_cod_data_source_file c9ob00421a2.cif
_cod_data_source_block 201808347
_cod_depositor_comments 'Adding full bibliography for 7156785--7156790.cif.'
_cod_original_cell_volume 1813.94(15)
_cod_database_code 7156790
_shelx_shelxl_version_number 2014/7
_chemical_oxdiff_formula C15H15O3N2
_shelx_space_group_comment
;
The symmetry employed for this shelxl refinement is uniquely defined
by the following loop, which should always be used as a source of
symmetry information in preference to the above space-group names.
They are only intended as comments.
;
_shelx_estimated_absorpt_t_max 0.938
_shelx_estimated_absorpt_t_min 0.925
_reflns_odcompleteness_completeness 99.51
_reflns_odcompleteness_iscentric 1
_reflns_odcompleteness_theta 66.97
_olex2_refinement_description
;
1. Fixed Uiso
 At 1.2 times of:
  All C(H) groups
 At 1.5 times of:
  All C(H,H,H) groups
2.a Aromatic/amide H refined with riding coordinates:
 C3(H3), C4(H4), C6(H6), C7(H7), C8(H8), C9(H9), C10(H10), C13(H13), C14(H14),
 C16(H16), C17(H17), C20(H20), C22(H22), C23(H23)
2.b Idealised Me refined as rotating group:
 C24(H24A,H24B,H24C)
;
_olex2_submission_special_instructions 'No special instructions were received'

loop_
_space_group_symop_operation_xyz
'x, y, z'
'-x, y+1/2, -z+1/2'
'-x, -y, -z'
'x, -y-1/2, z-1/2'

loop_
_atom_site_label
_atom_site_type_symbol
_atom_site_fract_x
_atom_site_fract_y
_atom_site_fract_z
_atom_site_U_iso_or_equiv
_atom_site_adp_type
_atom_site_occupancy
_atom_site_site_symmetry_order
_atom_site_calc_flag
_atom_site_refinement_flags_posn
C1 C 1.0568(3) 0.2774(3) 0.48442(13) 0.0640(7) Uani 1 1 d .
C2 C 0.9832(2) 0.3235(3) 0.41083(12) 0.0546(6) Uani 1 1 d .
C3 C 0.8737(3) 0.2410(3) 0.37176(14) 0.0613(6) Uani 1 1 d .
H3 H 0.8309 0.2745 0.3253 0.074 Uiso 1 1 calc R
C4 C 0.8262(3) 0.1237(3) 0.39340(14) 0.0637(7) Uani 1 1 d .
H4 H 0.8619 0.0903 0.4411 0.076 Uiso 1 1 calc R
C5 C 0.7207(3) 0.0447(3) 0.34598(15) 0.0645(6) Uani 1 1 d .
C6 C 0.6744(4) 0.0719(3) 0.27025(17) 0.0833(9) Uani 1 1 d .
H6 H 0.7100 0.1447 0.2483 0.100 Uiso 1 1 calc R
C7 C 0.5794(4) -0.0038(4) 0.2272(2) 0.1031(13) Uani 1 1 d .
H7 H 0.5533 0.0153 0.1761 0.124 Uiso 1 1 calc R
C8 C 0.5207(4) -0.1097(4) 0.2591(3) 0.1046(12) Uani 1 1 d .
H8 H 0.4519 -0.1587 0.2305 0.126 Uiso 1 1 calc R
C9 C 0.5664(4) -0.1407(4) 0.3337(2) 0.0987(11) Uani 1 1 d .
H9 H 0.5306 -0.2136 0.3555 0.118 Uiso 1 1 calc R
C10 C 0.6650(4) -0.0640(4) 0.37614(19) 0.0869(9) Uani 1 1 d .
H10 H 0.6947 -0.0861 0.4266 0.104 Uiso 1 1 calc R
C11 C 1.0192(2) 0.4397(3) 0.37893(12) 0.0552(6) Uani 1 1 d .
C12 C 0.9474(3) 0.4878(3) 0.30308(12) 0.0566(6) Uani 1 1 d .
C13 C 0.9811(3) 0.4399(3) 0.23841(13) 0.0635(7) Uani 1 1 d .
H13 H 1.0490 0.3772 0.2420 0.076 Uiso 1 1 calc R
C14 C 0.9162(3) 0.4830(3) 0.16770(13) 0.0675(7) Uani 1 1 d .
H14 H 0.9406 0.4516 0.1241 0.081 Uiso 1 1 calc R
C15 C 0.8157(3) 0.5729(3) 0.16462(14) 0.0675(7) Uani 1 1 d .
C16 C 0.7793(3) 0.6236(4) 0.22690(16) 0.0783(8) Uani 1 1 d .
H16 H 0.7109 0.6860 0.2227 0.094 Uiso 1 1 calc R
C17 C 0.8461(3) 0.5805(3) 0.29713(14) 0.0694(7) Uani 1 1 d .
H17 H 0.8224 0.6142 0.3405 0.083 Uiso 1 1 calc R
C18 C 1.1306(2) 0.5177(3) 0.41630(13) 0.0585(6) Uani 1 1 d .
C19 C 1.2024(3) 0.4703(3) 0.48405(12) 0.0580(6) Uani 1 1 d .
C20 C 1.3129(3) 0.5384(3) 0.52297(15) 0.0690(7) Uani 1 1 d .
H20 H 1.3595 0.5026 0.5679 0.083 Uiso 1 1 calc R
C21 C 1.3532(3) 0.6580(3) 0.49534(16) 0.0719(8) Uani 1 1 d .
C22 C 1.2810(3) 0.7087(3) 0.42784(16) 0.0724(7) Uani 1 1 d .
H22 H 1.3063 0.7901 0.4087 0.087 Uiso 1 1 calc R
C23 C 1.1730(3) 0.6404(3) 0.38900(15) 0.0688(7) Uani 1 1 d .
H23 H 1.1272 0.6761 0.3438 0.083 Uiso 1 1 calc R
C24 C 1.4710(3) 0.7348(4) 0.53687(19) 0.0913(10) Uani 1 1 d .
H24A H 1.5419 0.6722 0.5531 0.137 Uiso 1 1 calc GR
H24B H 1.4494 0.7794 0.5799 0.137 Uiso 1 1 calc GR
H24C H 1.4968 0.8017 0.5040 0.137 Uiso 1 1 calc GR
F1 F 0.7516(2) 0.6149(3) 0.09556(9) 0.1067(7) Uani 1 1 d .
O1 O 1.1667(2) 0.3532(2) 0.51626(9) 0.0699(5) Uani 1 1 d .
O2 O 1.0338(2) 0.1830(2) 0.52068(11) 0.0860(7) Uani 1 1 d .

loop_
_atom_site_aniso_label
_atom_site_aniso_U_11
_atom_site_aniso_U_22
_atom_site_aniso_U_33
_atom_site_aniso_U_23
_atom_site_aniso_U_13
_atom_site_aniso_U_12
C1 0.0760(16) 0.0649(16) 0.0483(12) 0.0051(12) 0.0060(11) 0.0077(14)
C2 0.0603(13) 0.0570(14) 0.0459(11) 0.0053(10) 0.0092(9) 0.0070(11)
C3 0.0658(15) 0.0615(15) 0.0548(12) 0.0055(11) 0.0079(11) 0.0082(12)
C4 0.0709(16) 0.0612(16) 0.0572(13) 0.0069(11) 0.0086(11) 0.0032(13)
C5 0.0656(15) 0.0568(15) 0.0705(15) 0.0035(12) 0.0126(12) 0.0052(12)
C6 0.100(2) 0.0664(18) 0.0748(18) 0.0090(14) -0.0021(16) -0.0081(17)
C7 0.114(3) 0.081(2) 0.097(2) -0.0008(19) -0.020(2) -0.008(2)
C8 0.083(2) 0.092(3) 0.129(3) -0.016(2) -0.002(2) -0.011(2)
C9 0.100(3) 0.085(2) 0.112(3) 0.000(2) 0.023(2) -0.027(2)
C10 0.092(2) 0.082(2) 0.086(2) 0.0060(16) 0.0159(17) -0.0131(19)
C11 0.0578(13) 0.0571(14) 0.0484(11) 0.0014(10) 0.0049(9) 0.0089(11)
C12 0.0630(14) 0.0563(14) 0.0471(11) 0.0061(10) 0.0025(10) -0.0011(12)
C13 0.0702(16) 0.0630(16) 0.0548(13) 0.0022(11) 0.0065(11) 0.0051(13)
C14 0.0762(17) 0.0776(18) 0.0467(12) -0.0030(12) 0.0075(11) -0.0102(15)
C15 0.0662(16) 0.0775(18) 0.0515(13) 0.0161(12) -0.0057(11) -0.0042(14)
C16 0.0723(18) 0.091(2) 0.0666(16) 0.0166(15) 0.0016(13) 0.0221(16)
C17 0.0706(16) 0.0791(18) 0.0569(14) 0.0062(13) 0.0090(12) 0.0172(15)
C18 0.0599(14) 0.0622(15) 0.0510(12) -0.0016(11) 0.0050(10) 0.0064(12)
C19 0.0624(14) 0.0606(15) 0.0477(11) -0.0029(10) 0.0030(10) 0.0076(12)
C20 0.0690(16) 0.0759(18) 0.0563(13) -0.0095(13) -0.0012(11) 0.0066(14)
C21 0.0650(16) 0.0795(19) 0.0680(15) -0.0160(14) 0.0058(12) 0.0004(15)
C22 0.0691(16) 0.0680(18) 0.0765(17) -0.0013(14) 0.0061(13) -0.0051(14)
C23 0.0662(16) 0.0706(17) 0.0642(14) 0.0087(13) -0.0002(12) -0.0021(14)
C24 0.0725(19) 0.105(3) 0.089(2) -0.0269(19) -0.0016(15) -0.0112(19)
F1 0.1070(15) 0.1437(19) 0.0569(9) 0.0286(10) -0.0132(9) 0.0136(14)
O1 0.0804(12) 0.0718(12) 0.0501(9) 0.0080(8) -0.0046(8) 0.0026(10)
O2 0.1016(16) 0.0860(15) 0.0655(11) 0.0281(11) 0.0050(10) -0.0026(12)

loop_
_atom_type_symbol
_atom_type_description
_atom_type_scat_dispersion_real
_atom_type_scat_dispersion_imag
_atom_type_scat_source
C C 0.0181 0.0091 'International Tables Vol C Tables 4.2.6.8 and 6.1.1.4'
H H 0.0000 0.0000 'International Tables Vol C Tables 4.2.6.8 and 6.1.1.4'
F F 0.0727 0.0534 'International Tables Vol C Tables 4.2.6.8 and 6.1.1.4'
O O 0.0492 0.0322 'International Tables Vol C Tables 4.2.6.8 and 6.1.1.4'

loop_
_geom_angle_atom_site_label_1
_geom_angle_atom_site_label_2
_geom_angle_atom_site_label_3
_geom_angle
O1 C1 C2 116.7(2)
O2 C1 C2 128.0(3)
O2 C1 O1 115.3(2)
C3 C2 C1 119.0(2)
C11 C2 C1 120.2(2)
C11 C2 C3 120.8(2)
C2 C3 H3 115.4
C4 C3 C2 129.2(2)
C4 C3 H3 115.4
C3 C4 H4 118.1
C3 C4 C5 123.8(2)
C5 C4 H4 118.1
C6 C5 C4 123.2(3)
C10 C5 C4 120.0(3)
C10 C5 C6 116.8(3)
C5 C6 H6 118.8
C7 C6 C5 122.3(3)
C7 C6 H6 118.8
C6 C7 H7 119.9
C6 C7 C8 120.2(4)
C8 C7 H7 119.9
C7 C8 H8 120.7
C9 C8 C7 118.7(3)
C9 C8 H8 120.7
C8 C9 H9 120.0
C8 C9 C10 120.1(4)
C10 C9 H9 120.0
C5 C10 H10 119.1
C9 C10 C5 121.8(3)
C9 C10 H10 119.1
C2 C11 C12 121.4(2)
C2 C11 C18 120.6(2)
C18 C11 C12 118.0(2)
C13 C12 C11 120.5(2)
C13 C12 C17 118.8(2)
C17 C12 C11 120.7(2)
C12 C13 H13 119.2
C12 C13 C14 121.5(3)
C14 C13 H13 119.2
C13 C14 H14 121.2
C15 C14 C13 117.6(3)
C15 C14 H14 121.2
C16 C15 C14 123.0(2)
C16 C15 F1 119.2(3)
F1 C15 C14 117.8(3)
C15 C16 H16 120.7
C15 C16 C17 118.6(3)
C17 C16 H16 120.7
C12 C17 C16 120.5(3)
C12 C17 H17 119.8
C16 C17 H17 119.8
C19 C18 C11 118.7(2)
C19 C18 C23 116.6(2)
C23 C18 C11 124.7(2)
C18 C19 C20 122.2(3)
O1 C19 C18 120.9(2)
O1 C19 C20 116.9(2)
C19 C20 H20 119.8
C21 C20 C19 120.4(2)
C21 C20 H20 119.8
C20 C21 C22 118.3(3)
C20 C21 C24 121.5(3)
C22 C21 C24 120.2(3)
C21 C22 H22 119.4
C23 C22 C21 121.2(3)
C23 C22 H22 119.4
C18 C23 H23 119.4
C22 C23 C18 121.3(3)
C22 C23 H23 119.4
C21 C24 H24A 109.5
C21 C24 H24B 109.5
C21 C24 H24C 109.5
H24A C24 H24B 109.5
H24A C24 H24C 109.5
H24B C24 H24C 109.5
C19 O1 C1 122.80(19)

loop_
_geom_bond_atom_site_label_1
_geom_bond_atom_site_label_2
_geom_bond_distance
C1 C2 1.470(3)
C1 O1 1.390(3)
C1 O2 1.187(3)
C2 C3 1.460(4)
C2 C11 1.365(4)
C3 H3 0.9300
C3 C4 1.342(4)
C4 H4 0.9300
C4 C5 1.472(4)
C5 C6 1.386(4)
C5 C10 1.378(4)
C6 H6 0.9300
C6 C7 1.353(5)
C7 H7 0.9300
C7 C8 1.388(6)
C8 H8 0.9300
C8 C9 1.375(6)
C9 H9 0.9300
C9 C10 1.377(5)
C10 H10 0.9300
C11 C12 1.503(3)
C11 C18 1.441(4)
C12 C13 1.372(4)
C12 C17 1.380(4)
C13 H13 0.9300
C13 C14 1.389(3)
C14 H14 0.9300
C14 C15 1.361(4)
C15 C16 1.355(4)
C15 F1 1.359(3)
C16 H16 0.9300
C16 C17 1.389(4)
C17 H17 0.9300
C18 C19 1.384(3)
C18 C23 1.405(4)
C19 C20 1.394(4)
C19 O1 1.373(3)
C20 H20 0.9300
C20 C21 1.374(4)
C21 C22 1.393(4)
C21 C24 1.507(4)
C22 H22 0.9300
C22 C23 1.376(4)
C23 H23 0.9300
C24 H24A 0.9600
C24 H24B 0.9600
C24 H24C 0.9600

loop_
_geom_torsion_atom_site_label_1
_geom_torsion_atom_site_label_2
_geom_torsion_atom_site_label_3
_geom_torsion_atom_site_label_4
_geom_torsion
C1 C2 C3 C4 0.4(4)
C1 C2 C11 C12 178.8(2)
C1 C2 C11 C18 0.8(4)
C2 C1 O1 C19 3.9(4)
C2 C3 C4 C5 -175.2(3)
C2 C11 C12 C13 -86.2(3)
C2 C11 C12 C17 93.6(3)
C2 C11 C18 C19 1.8(4)
C2 C11 C18 C23 -178.1(3)
C3 C2 C11 C12 0.5(4)
C3 C2 C11 C18 -177.4(2)
C3 C4 C5 C6 10.5(5)
C3 C4 C5 C10 -170.8(3)
C4 C5 C6 C7 178.5(3)
C4 C5 C10 C9 -179.8(3)
C5 C6 C7 C8 2.6(6)
C6 C5 C10 C9 -1.1(5)
C6 C7 C8 C9 -3.7(7)
C7 C8 C9 C10 2.5(7)
C8 C9 C10 C5 -0.1(6)
C10 C5 C6 C7 -0.1(5)
C11 C2 C3 C4 178.7(3)
C11 C12 C13 C14 -179.9(3)
C11 C12 C17 C16 -179.4(3)
C11 C18 C19 C20 178.8(2)
C11 C18 C19 O1 -1.7(4)
C11 C18 C23 C22 -179.6(3)
C12 C11 C18 C19 -176.2(2)
C12 C11 C18 C23 3.8(4)
C12 C13 C14 C15 -1.3(4)
C13 C12 C17 C16 0.4(4)
C13 C14 C15 C16 1.6(5)
C13 C14 C15 F1 -179.7(3)
C14 C15 C16 C17 -1.0(5)
C15 C16 C17 C12 0.0(5)
C17 C12 C13 C14 0.3(4)
C18 C11 C12 C13 91.9(3)
C18 C11 C12 C17 -88.4(3)
C18 C19 C20 C21 1.1(4)
C18 C19 O1 C1 -1.3(4)
C19 C18 C23 C22 0.4(4)
C19 C20 C21 C22 0.0(4)
C19 C20 C21 C24 179.0(3)
C20 C19 O1 C1 178.3(2)
C20 C21 C22 C23 -0.9(5)
C21 C22 C23 C18 0.7(5)
C23 C18 C19 C20 -1.3(4)
C23 C18 C19 O1 178.3(2)
C24 C21 C22 C23 -179.9(3)
F1 C15 C16 C17 -179.6(3)
O1 C1 C2 C3 174.7(2)
O1 C1 C2 C11 -3.6(4)
O1 C19 C20 C21 -178.5(2)
O2 C1 C2 C3 -5.6(4)
O2 C1 C2 C11 176.1(3)
O2 C1 O1 C19 -175.9(2)
